data_4133551
loop_
_publ_author_name
'Xiong, Yang'
'Du, Zhuanzhuan'
'Chen, Haohua'
'Yang, Zhao'
'Tan, Qiuyuan'
'Zhang, Changhui'
'Zhu, Lei'
'Lan, Yu'
'Zhang, Min'

_publ_section_title
;
 Well-Designed Phosphine-Urea Ligand for Highly Diastereo- and
 Enantioselective 1,3-Dipolar Cycloaddition of Methacrylonitrile: A
 Combined Experimental and Theoretical Study.
;
_journal_issue 2
_journal_name_full 'Journal of the American Chemical Society'
_journal_page_first 961
_journal_page_last 971
_journal_paper_doi 10.1021/jacs.8b10939
_journal_volume 141
_journal_year 2019
_chemical_absolute_configuration ad
_chemical_formula_moiety 'C14 H15 Br N2 O2'
_chemical_formula_sum 'C14 H15 Br N2 O2'
_chemical_formula_weight 323.19
_space_group_crystal_system monoclinic
_space_group_IT_number 4
_space_group_name_Hall 'P 2yb'
_space_group_name_H-M_alt 'P 1 21 1'
_atom_sites_solution_hydrogens mixed
_atom_sites_solution_primary dual
_audit_creation_date 2017-06-08
_audit_creation_method
;
Olex2 1.2-alpha
(compiled 2017.06.06 svn.r3414 for OlexSys, GUI svn.r5353)
;
_cell_angle_alpha 90
_cell_angle_beta 94.707(3)
_cell_angle_gamma 90
_cell_formula_units_Z 2
_cell_length_a 10.3489(3)
_cell_length_b 6.3912(3)
_cell_length_c 11.1677(4)
_cell_measurement_reflns_used 2506
_cell_measurement_temperature 295(2)
_cell_measurement_theta_max 22.9300
_cell_measurement_theta_min 3.9380
_cell_volume 736.16(5)
_computing_molecular_graphics 'Olex2 (Dolomanov et al., 2009)'
_computing_publication_material 'Olex2 (Dolomanov et al., 2009)'
_computing_structure_refinement 'ShelXL (Sheldrick, 2015)'
_computing_structure_solution 'ShelXT (Sheldrick, 2015)'
_diffrn_ambient_temperature 295(2)
_diffrn_detector_area_resol_mean 16.0892
_diffrn_measured_fraction_theta_full 0.997
_diffrn_measured_fraction_theta_max 0.998
_diffrn_measurement_device_type 'SuperNova, Single source at offset, Eos'
_diffrn_measurement_method '\w scans'
_diffrn_radiation_type MoK\a
_diffrn_radiation_wavelength 0.71073
_diffrn_reflns_av_R_equivalents 0.0330
_diffrn_reflns_av_unetI/netI 0.0388
_diffrn_reflns_Laue_measured_fraction_full 0.997
_diffrn_reflns_Laue_measured_fraction_max 0.998
_diffrn_reflns_limit_h_max 12
_diffrn_reflns_limit_h_min -12
_diffrn_reflns_limit_k_max 7
_diffrn_reflns_limit_k_min -7
_diffrn_reflns_limit_l_max 13
_diffrn_reflns_limit_l_min -13
_diffrn_reflns_number 9679
_diffrn_reflns_point_group_measured_fraction_full 0.999
_diffrn_reflns_point_group_measured_fraction_max 0.999
_diffrn_reflns_theta_full 25.242
_diffrn_reflns_theta_max 26.367
_diffrn_reflns_theta_min 3.661
_diffrn_source 'micro-focus sealed X-ray tube'
_exptl_absorpt_coefficient_mu 2.791
_exptl_absorpt_correction_T_max 1.00000
_exptl_absorpt_correction_T_min 0.35752
_exptl_absorpt_correction_type multi-scan
_exptl_absorpt_process_details
;
CrysAlisPro 1.171.38.41k (Rigaku Oxford Diffraction, 2015)
Empirical absorption correction using spherical harmonics,
 implemented in SCALE3 ABSPACK scaling algorithm.
;
_exptl_crystal_colour Colorless
_exptl_crystal_density_diffrn 1.458
_exptl_crystal_description Block
_exptl_crystal_F_000 328
_exptl_crystal_size_max 0.5
_exptl_crystal_size_mid 0.2
_exptl_crystal_size_min 0.19
_refine_diff_density_max 0.264
_refine_diff_density_min -0.453
_refine_diff_density_rms 0.048
_refine_ls_abs_structure_details
;
 Flack x determined using 713 quotients [(I+)-(I-)]/[(I+)+(I-)]
 (Parsons, Flack and Wagner, Acta Cryst. B69 (2013) 249-259).
;
_refine_ls_abs_structure_Flack 0.01(2)
_refine_ls_extinction_method none
_refine_ls_goodness_of_fit_ref 1.029
_refine_ls_hydrogen_treatment mixed
_refine_ls_matrix_type full
_refine_ls_number_parameters 187
_refine_ls_number_reflns 2989
_refine_ls_number_restraints 1
_refine_ls_restrained_S_all 1.028
_refine_ls_R_factor_all 0.0825
_refine_ls_R_factor_gt 0.0530
_refine_ls_shift/su_max 0.000
_refine_ls_shift/su_mean 0.000
_refine_ls_structure_factor_coef Fsqd
_refine_ls_weighting_details 'w=1/[\s^2^(Fo^2^)+(0.0563P)^2^+0.4234P] where P=(Fo^2^+2Fc^2^)/3'
_refine_ls_weighting_scheme calc
_refine_ls_wR_factor_gt 0.1168
_refine_ls_wR_factor_ref 0.1324
_reflns_Friedel_coverage 0.831
_reflns_Friedel_fraction_full 1.000
_reflns_Friedel_fraction_max 1.000
_reflns_number_gt 2101
_reflns_number_total 2989
_reflns_threshold_expression 'I > 2\s(I)'
_cod_data_source_file ja8b10939_si_002.cif
_cod_data_source_block xy09022
_cod_database_code 4133551
_shelx_shelxl_version_number 2014/7
_shelx_space_group_comment
;
The symmetry employed for this shelxl refinement is uniquely defined
by the following loop, which should always be used as a source of
symmetry information in preference to the above space-group names.
They are only intended as comments.
;
_olex2_refinement_description
;
1. Fixed Uiso
 At 1.2 times of:
  All C(H) groups, All C(H,H) groups, All N(H) groups
 At 1.5 times of:
  All C(H,H,H) groups
2. Others
 Sof(O2)=1-FVAR(1)
 Sof(O3)=FVAR(1)
3.a Ternary CH refined with riding coordinates:
 C8(H8), C3(H3)
3.b Secondary CH2 refined with riding coordinates:
 C4(H4A,H4B)
3.c Aromatic/amide H refined with riding coordinates:
 C13(H13), C10(H10), C11(H11), C14(H14)
3.d Idealised Me refined as rotating group:
 C6(H6A,H6B,H6C), C1(H1A,H1B,H1C)
;
_olex2_submission_special_instructions 'No special instructions were received'
_oxdiff_exptl_absorpt_empirical_details
;
Empirical correction (ABSPACK) includes:
- Absorption correction using spherical harmonics
- Frame scaling
;
_oxdiff_exptl_absorpt_empirical_full_max 1.849
_oxdiff_exptl_absorpt_empirical_full_min 0.685

loop_
_space_group_symop_operation_xyz
'x, y, z'
'-x, y+1/2, -z'

loop_
_atom_site_label
_atom_site_type_symbol
_atom_site_fract_x
_atom_site_fract_y
_atom_site_fract_z
_atom_site_U_iso_or_equiv
_atom_site_adp_type
_atom_site_occupancy
_atom_site_site_symmetry_order
_atom_site_calc_flag
_atom_site_refinement_flags_posn
_atom_site_refinement_flags_occupancy
_atom_site_disorder_assembly
_atom_site_disorder_group
Br1 Br -0.00394(8) 0.2694(2) 0.84539(9) 0.1077(5) Uani 1 1 d . . . .
O1 O 0.8639(5) 0.5330(9) 0.5519(6) 0.0851(17) Uani 1 1 d . . . .
C7 C 0.6314(6) 0.4191(11) 0.8207(6) 0.0499(16) Uani 1 1 d . . . .
C5 C 0.6221(6) 0.6495(9) 0.8144(5) 0.0454(14) Uani 1 1 d . . . .
C4 C 0.7308(5) 0.7358(11) 0.7418(5) 0.0517(15) Uani 1 1 d . . . .
H4A H 0.7463 0.8828 0.7592 0.062 Uiso 1 1 calc R . . .
H4B H 0.8108 0.6589 0.7599 0.062 Uiso 1 1 calc R . . .
C8 C 0.5012(6) 0.7154(10) 0.7322(5) 0.0520(16) Uani 1 1 d . . . .
H8 H 0.4895 0.8669 0.7396 0.062 Uiso 1 1 calc R . . .
N2 N 0.6433(6) 0.2448(12) 0.8286(7) 0.090(2) Uani 1 1 d . . . .
C13 C 0.2333(6) 0.3110(14) 0.7378(6) 0.0645(19) Uani 1 1 d . . . .
H13 H 0.2145 0.1784 0.7069 0.077 Uiso 1 1 calc R . . .
C9 C 0.3765(6) 0.6090(11) 0.7566(6) 0.0505(15) Uani 1 1 d . . . .
N1 N 0.5405(5) 0.6703(11) 0.6127(5) 0.0648(18) Uani 1 1 d . . . .
H1 H 0.495(7) 0.747(15) 0.567(6) 0.078 Uiso 1 1 d R . . .
C3 C 0.6792(6) 0.7044(12) 0.6100(6) 0.059(2) Uani 1 1 d . . . .
H3 H 0.6943 0.8315 0.5641 0.071 Uiso 1 1 calc R . . .
C2 C 0.7399(7) 0.5183(16) 0.5515(7) 0.072(2) Uani 1 1 d . . . .
O3 O 0.6810(14) 0.430(8) 0.479(4) 0.121(16) Uani 0.57(6) 1 d . P A 1
O2 O 0.6914(17) 0.312(5) 0.547(4) 0.081(9) Uani 0.43(6) 1 d . P A 2
C12 C 0.1504(7) 0.4078(15) 0.8087(6) 0.065(2) Uani 1 1 d . . . .
C10 C 0.2889(7) 0.7042(12) 0.8272(6) 0.066(2) Uani 1 1 d . . . .
H10 H 0.3060 0.8378 0.8574 0.080 Uiso 1 1 calc R . . .
C11 C 0.1755(8) 0.6017(15) 0.8533(7) 0.074(2) Uani 1 1 d . . . .
H11 H 0.1176 0.6662 0.9010 0.088 Uiso 1 1 calc R . . .
C6 C 0.6252(8) 0.7338(14) 0.9428(6) 0.0687(19) Uani 1 1 d . . . .
H6A H 0.5521 0.6805 0.9808 0.103 Uiso 1 1 calc GR . . .
H6B H 0.6216 0.8839 0.9408 0.103 Uiso 1 1 calc GR . . .
H6C H 0.7039 0.6900 0.9872 0.103 Uiso 1 1 calc GR . . .
C14 C 0.3461(6) 0.4133(13) 0.7125(6) 0.0598(18) Uani 1 1 d . . . .
H14 H 0.4028 0.3472 0.6642 0.072 Uiso 1 1 calc R . . .
C1 C 0.9314(10) 0.3616(17) 0.4993(11) 0.108(3) Uani 1 1 d . . . .
H1A H 0.9088 0.3579 0.4142 0.162 Uiso 1 1 calc GR . . .
H1B H 0.9069 0.2321 0.5345 0.162 Uiso 1 1 calc GR . . .
H1C H 1.0233 0.3815 0.5143 0.162 Uiso 1 1 calc GR . . .

loop_
_atom_site_aniso_label
_atom_site_aniso_U_11
_atom_site_aniso_U_22
_atom_site_aniso_U_33
_atom_site_aniso_U_23
_atom_site_aniso_U_13
_atom_site_aniso_U_12
Br1 0.0615(5) 0.1601(10) 0.1031(7) 0.0345(8) 0.0165(4) -0.0179(6)
O1 0.058(3) 0.077(3) 0.122(5) -0.003(3) 0.019(3) 0.006(3)
C7 0.045(3) 0.046(4) 0.056(4) -0.003(3) -0.008(3) -0.003(3)
C5 0.051(3) 0.041(3) 0.043(3) 0.000(3) -0.002(3) 0.000(3)
C4 0.048(3) 0.046(4) 0.060(4) -0.001(3) 0.000(3) -0.004(3)
C8 0.054(3) 0.047(4) 0.055(4) 0.009(3) 0.005(3) 0.008(3)
N2 0.078(4) 0.042(4) 0.147(6) 0.012(5) -0.003(4) 0.003(4)
C13 0.050(4) 0.085(6) 0.057(4) -0.006(4) -0.007(3) -0.004(4)
C9 0.046(3) 0.063(4) 0.042(3) 0.007(3) 0.003(3) 0.014(3)
N1 0.042(3) 0.107(5) 0.045(3) 0.016(3) 0.002(2) 0.013(3)
C3 0.043(3) 0.078(6) 0.056(4) 0.019(3) 0.000(3) 0.005(3)
C2 0.047(4) 0.114(7) 0.056(5) -0.017(5) 0.002(3) -0.008(4)
O3 0.076(8) 0.15(3) 0.13(2) -0.09(2) 0.001(10) -0.017(10)
O2 0.062(8) 0.081(16) 0.098(16) -0.025(14) 0.001(8) -0.011(8)
C12 0.046(4) 0.100(6) 0.049(4) 0.018(4) 0.001(3) 0.003(4)
C10 0.069(4) 0.072(6) 0.059(4) -0.001(3) 0.014(3) 0.022(4)
C11 0.059(4) 0.097(6) 0.068(5) 0.007(5) 0.023(4) 0.023(4)
C6 0.089(5) 0.064(5) 0.053(4) -0.014(4) 0.005(3) -0.011(5)
C14 0.043(4) 0.087(5) 0.049(4) -0.014(4) 0.001(3) 0.004(4)
C1 0.085(7) 0.111(8) 0.130(9) -0.020(6) 0.018(6) 0.029(5)

loop_
_atom_type_symbol
_atom_type_description
_atom_type_scat_dispersion_real
_atom_type_scat_dispersion_imag
_atom_type_scat_source
C C 0.0033 0.0016 'International Tables Vol C Tables 4.2.6.8 and 6.1.1.4'
H H 0.0000 0.0000 'International Tables Vol C Tables 4.2.6.8 and 6.1.1.4'
Br Br -0.2901 2.4595 'International Tables Vol C Tables 4.2.6.8 and 6.1.1.4'
N N 0.0061 0.0033 'International Tables Vol C Tables 4.2.6.8 and 6.1.1.4'
O O 0.0106 0.0060 'International Tables Vol C Tables 4.2.6.8 and 6.1.1.4'

loop_
_geom_angle_atom_site_label_1
_geom_angle_atom_site_label_2
_geom_angle_atom_site_label_3
_geom_angle
C2 O1 C1 117.2(8)
N2 C7 C5 177.0(7)
C7 C5 C4 109.5(5)
C7 C5 C8 110.2(5)
C7 C5 C6 108.1(6)
C4 C5 C8 100.4(5)
C6 C5 C4 114.0(5)
C6 C5 C8 114.5(6)
C5 C4 H4A 110.9
C5 C4 H4B 110.9
H4A C4 H4B 108.9
C3 C4 C5 104.2(5)
C3 C4 H4A 110.9
C3 C4 H4B 110.9
C5 C8 H8 108.5
C9 C8 C5 115.7(5)
C9 C8 H8 108.5
N1 C8 C5 102.5(5)
N1 C8 H8 108.5
N1 C8 C9 112.7(5)
C12 C13 H13 120.5
C12 C13 C14 119.0(8)
C14 C13 H13 120.5
C10 C9 C8 121.0(6)
C14 C9 C8 121.5(6)
C14 C9 C10 117.5(7)
C8 N1 H1 105(5)
C3 N1 C8 109.9(5)
C3 N1 H1 114(5)
C4 C3 H3 109.6
N1 C3 C4 105.4(5)
N1 C3 H3 109.6
N1 C3 C2 109.6(6)
C2 C3 C4 113.0(6)
C2 C3 H3 109.6
O1 C2 C3 112.9(7)
O1 C2 O2 114.9(11)
O3 C2 O1 121.4(11)
O3 C2 C3 118.9(17)
O2 C2 C3 126.1(9)
C13 C12 Br1 119.6(7)
C11 C12 Br1 119.1(6)
C11 C12 C13 121.3(7)
C9 C10 H10 119.6
C9 C10 C11 120.8(7)
C11 C10 H10 119.6
C12 C11 C10 119.5(7)
C12 C11 H11 120.3
C10 C11 H11 120.3
C5 C6 H6A 109.5
C5 C6 H6B 109.5
C5 C6 H6C 109.5
H6A C6 H6B 109.5
H6A C6 H6C 109.5
H6B C6 H6C 109.5
C13 C14 H14 119.0
C9 C14 C13 121.9(7)
C9 C14 H14 119.0
O1 C1 H1A 109.5
O1 C1 H1B 109.5
O1 C1 H1C 109.5
H1A C1 H1B 109.5
H1A C1 H1C 109.5
H1B C1 H1C 109.5

loop_
_geom_bond_atom_site_label_1
_geom_bond_atom_site_label_2
_geom_bond_distance
Br1 C12 1.900(7)
O1 C2 1.286(9)
O1 C1 1.449(11)
C7 C5 1.477(9)
C7 N2 1.124(10)
C5 C4 1.542(9)
C5 C8 1.548(8)
C5 C6 1.529(8)
C4 H4A 0.9700
C4 H4B 0.9700
C4 C3 1.537(9)
C8 H8 0.9800
C8 C9 1.503(9)
C8 N1 1.456(9)
C13 H13 0.9300
C13 C12 1.363(10)
C13 C14 1.387(10)
C9 C10 1.390(9)
C9 C14 1.371(10)
N1 H1 0.83(8)
N1 C3 1.454(8)
C3 H3 0.9800
C3 C2 1.518(12)
C2 O3 1.124(16)
C2 O2 1.41(3)
C12 C11 1.352(12)
C10 H10 0.9300
C10 C11 1.395(11)
C11 H11 0.9300
C6 H6A 0.9600
C6 H6B 0.9600
C6 H6C 0.9600
C14 H14 0.9300
C1 H1A 0.9600
C1 H1B 0.9600
C1 H1C 0.9600
